data_4082941
loop_
_publ_author_name
'Barth, Beatrix E. K.'
'Tkachenko, Boryslav A.'
'Eu\&sner, Jens P.'
'Schreiner, Peter R.'
'Dehnen, Stefanie'

_publ_section_title
;
 Diamondoid Hydrazones and Hydrazides: Sterically Demanding Ligands for
 Sn/S Cluster Design
;
_journal_issue 7
_journal_name_full Organometallics
_journal_page_first 1678
_journal_paper_doi 10.1021/om500014z
_journal_volume 33
_journal_year 2014
_chemical_formula_moiety 'C52 H84 N8 O4 S10 Sn6, 2(C4 H8 O2), 4(C H Cl3)'
_chemical_formula_sum 'C64 H104 Cl12 N8 O8 S10 Sn6'
_chemical_formula_weight 2571.69
_chemical_name_systematic
; 
 ? 
;
_space_group_IT_number 14
_symmetry_cell_setting monoclinic
_symmetry_space_group_name_Hall '-P 2ybc'
_symmetry_space_group_name_H-M 'P 1 21/c 1'
_atom_sites_solution_hydrogens geom
_atom_sites_solution_primary direct
_atom_sites_solution_secondary difmap
_audit_creation_method SHELXL-97
_cell_angle_alpha 90.00
_cell_angle_beta 99.732(4)
_cell_angle_gamma 90.00
_cell_formula_units_Z 2
_cell_length_a 13.7197(7)
_cell_length_b 30.9148(10)
_cell_length_c 11.1030(5)
_cell_measurement_temperature 100(2)
_cell_volume 4641.5(4)
_computing_structure_refinement 'SHELXL-97 (Sheldrick, 1997)'
_computing_structure_solution 'SHELXS-97 (Sheldrick, 1990)'
_diffrn_ambient_temperature 100(2)
_diffrn_measured_fraction_theta_full 1.000
_diffrn_measured_fraction_theta_max 1.000
_diffrn_measurement_device_type IPDS2T
_diffrn_measurement_method /w
_diffrn_radiation_monochromator graphite
_diffrn_radiation_source 'fine-focus sealed tube'
_diffrn_radiation_type MoK\a
_diffrn_radiation_wavelength 0.71073
_diffrn_reflns_av_R_equivalents 0.1409
_diffrn_reflns_av_sigmaI/netI 0.1216
_diffrn_reflns_limit_h_max 16
_diffrn_reflns_limit_h_min -16
_diffrn_reflns_limit_k_max 36
_diffrn_reflns_limit_k_min -36
_diffrn_reflns_limit_l_max 13
_diffrn_reflns_limit_l_min -13
_diffrn_reflns_number 42698
_diffrn_reflns_theta_full 25.00
_diffrn_reflns_theta_max 25.00
_diffrn_reflns_theta_min 1.32
_exptl_absorpt_coefficient_mu 2.212
_exptl_absorpt_correction_T_max 0.897
_exptl_absorpt_correction_T_min 0.731
_exptl_absorpt_correction_type numerical
_exptl_absorpt_process_details 'XPREP in SHELXTL (Bruker, 1997)'
_exptl_crystal_colour colorless
_exptl_crystal_density_diffrn 1.840
_exptl_crystal_density_method 'not measured'
_exptl_crystal_description block
_exptl_crystal_F_000 2544
_exptl_crystal_size_max 0.15
_exptl_crystal_size_mid 0.12
_exptl_crystal_size_min 0.07
_refine_diff_density_max 1.014
_refine_diff_density_min -0.976
_refine_diff_density_rms 0.123
_refine_ls_extinction_method none
_refine_ls_goodness_of_fit_ref 0.803
_refine_ls_hydrogen_treatment mixed
_refine_ls_matrix_type full
_refine_ls_number_parameters 499
_refine_ls_number_reflns 8180
_refine_ls_number_restraints 0
_refine_ls_restrained_S_all 0.803
_refine_ls_R_factor_all 0.1051
_refine_ls_R_factor_gt 0.0470
_refine_ls_shift/su_max 0.002
_refine_ls_shift/su_mean 0.000
_refine_ls_structure_factor_coef Fsqd
_refine_ls_weighting_details 'calc w=1/[\s^2^(Fo^2^)+(0.0442P)^2^+0.0000P] where P=(Fo^2^+2Fc^2^)/3'
_refine_ls_weighting_scheme calc
_refine_ls_wR_factor_gt 0.1024
_refine_ls_wR_factor_ref 0.1136
_reflns_number_gt 4130
_reflns_number_total 8180
_reflns_threshold_expression >2sigma(I)
_cod_data_source_file om500014z_si_002.cif
_cod_data_source_block compound9a
_cod_depositor_comments 'Adding full bibliography for 4082941.cif.'
_cod_original_cell_volume 4641.5(3)
_cod_original_sg_symbol_H-M 'P 21/c'
_cod_database_code 4082941

loop_
_symmetry_equiv_pos_as_xyz
'x, y, z'
'-x, y+1/2, -z+1/2'
'-x, -y, -z'
'x, -y-1/2, z-1/2'

loop_
_atom_site_label
_atom_site_type_symbol
_atom_site_fract_x
_atom_site_fract_y
_atom_site_fract_z
_atom_site_U_iso_or_equiv
_atom_site_adp_type
_atom_site_occupancy
_atom_site_symmetry_multiplicity
_atom_site_calc_flag
_atom_site_refinement_flags
C1 C -0.2482(8) 0.3756(3) 0.0378(8) 0.065(3) Uani 1 1 d .
C2 C -0.3096(8) 0.4157(3) 0.0169(9) 0.070(3) Uani 1 1 d .
H2A H -0.2759 0.4370 -0.0271 0.106 Uiso 1 1 calc R
H2B H -0.3189 0.4278 0.0957 0.106 Uiso 1 1 calc R
H2C H -0.3741 0.4087 -0.0316 0.106 Uiso 1 1 calc R
C3 C -0.3010(8) 0.3411(3) 0.1060(8) 0.072(3) Uani 1 1 d .
H3A H -0.2599 0.3151 0.1194 0.107 Uiso 1 1 calc R
H3B H -0.3650 0.3338 0.0567 0.107 Uiso 1 1 calc R
H3C H -0.3114 0.3528 0.1850 0.107 Uiso 1 1 calc R
C4 C -0.2282(8) 0.3573(3) -0.0842(8) 0.061(3) Uani 1 1 d .
H4A H -0.2077 0.3267 -0.0722 0.074 Uiso 1 1 calc R
H4B H -0.2904 0.3580 -0.1442 0.074 Uiso 1 1 calc R
C5 C -0.1485(8) 0.3821(3) -0.1363(8) 0.061(3) Uani 1 1 d .
C6 C -0.1473(8) 0.3769(3) -0.2710(7) 0.071(3) Uani 1 1 d .
H6A H -0.1045 0.3990 -0.2977 0.106 Uiso 1 1 calc R
H6B H -0.2146 0.3801 -0.3165 0.106 Uiso 1 1 calc R
H6C H -0.1220 0.3481 -0.2864 0.106 Uiso 1 1 calc R
C7 C 0.0135(8) 0.2812(3) 0.4750(8) 0.061(3) Uani 1 1 d .
C8 C -0.0944(9) 0.2692(3) 0.4550(11) 0.084(3) Uani 1 1 d .
H8A H -0.1198 0.2678 0.3671 0.125 Uiso 1 1 calc R
H8B H -0.1314 0.2910 0.4927 0.125 Uiso 1 1 calc R
H8C H -0.1022 0.2409 0.4921 0.125 Uiso 1 1 calc R
C9 C 0.0555(9) 0.2895(3) 0.6104(8) 0.081(4) Uani 1 1 d .
H9A H 0.1252 0.2979 0.6185 0.122 Uiso 1 1 calc R
H9B H 0.0499 0.2631 0.6576 0.122 Uiso 1 1 calc R
H9C H 0.0182 0.3129 0.6413 0.122 Uiso 1 1 calc R
C10 C 0.0761(8) 0.2465(3) 0.4239(8) 0.059(3) Uani 1 1 d .
H10A H 0.0878 0.2225 0.4839 0.071 Uiso 1 1 calc R
H10B H 0.0365 0.2346 0.3483 0.071 Uiso 1 1 calc R
C11 C 0.1729(8) 0.2604(3) 0.3956(7) 0.056(2) Uani 1 1 d .
C12 C 0.2462(8) 0.2263(3) 0.3803(8) 0.062(3) Uani 1 1 d .
H12A H 0.2941 0.2378 0.3323 0.093 Uiso 1 1 calc R
H12B H 0.2119 0.2014 0.3376 0.093 Uiso 1 1 calc R
H12C H 0.2808 0.2172 0.4607 0.093 Uiso 1 1 calc R
C13 C 0.0678(8) 0.3973(3) -0.1319(7) 0.059(2) Uani 1 1 d .
C14 C 0.1625(8) 0.4219(3) -0.1437(8) 0.062(3) Uani 1 1 d .
H14A H 0.1445 0.4513 -0.1745 0.074 Uiso 1 1 calc R
H14B H 0.1952 0.4071 -0.2052 0.074 Uiso 1 1 calc R
C15 C 0.2365(7) 0.4256(3) -0.0242(8) 0.056(2) Uani 1 1 d .
C16 C 0.3323(8) 0.4483(3) -0.0504(8) 0.067(3) Uani 1 1 d .
H16A H 0.3600 0.4315 -0.1127 0.080 Uiso 1 1 calc R
H16B H 0.3154 0.4775 -0.0841 0.080 Uiso 1 1 calc R
C17 C 0.4104(8) 0.4523(3) 0.0643(9) 0.067(3) Uani 1 1 d .
H17 H 0.4703 0.4671 0.0437 0.080 Uiso 1 1 calc R
C18 C 0.3682(8) 0.4789(3) 0.1600(9) 0.073(3) Uani 1 1 d .
H18A H 0.4177 0.4807 0.2359 0.088 Uiso 1 1 calc R
H18B H 0.3534 0.5086 0.1291 0.088 Uiso 1 1 calc R
C19 C 0.2745(7) 0.4578(3) 0.1875(8) 0.060(2) Uani 1 1 d .
H19 H 0.2464 0.4759 0.2479 0.072 Uiso 1 1 calc R
C20 C 0.1977(8) 0.4525(3) 0.0726(8) 0.060(2) Uani 1 1 d .
H20A H 0.1780 0.4814 0.0385 0.072 Uiso 1 1 calc R
H20B H 0.1381 0.4384 0.0940 0.072 Uiso 1 1 calc R
C21 C 0.4385(8) 0.4073(3) 0.1155(9) 0.062(3) Uani 1 1 d .
H21A H 0.4900 0.4098 0.1892 0.075 Uiso 1 1 calc R
H21B H 0.4656 0.3899 0.0540 0.075 Uiso 1 1 calc R
C22 C 0.3006(8) 0.4132(3) 0.2420(8) 0.061(3) Uani 1 1 d .
H22A H 0.2405 0.3991 0.2617 0.073 Uiso 1 1 calc R
H22B H 0.3490 0.4161 0.3186 0.073 Uiso 1 1 calc R
C23 C 0.2670(7) 0.3810(3) 0.0298(8) 0.059(2) Uani 1 1 d .
H23A H 0.2945 0.3635 -0.0313 0.071 Uiso 1 1 calc R
H23B H 0.2080 0.3658 0.0489 0.071 Uiso 1 1 calc R
C24 C 0.3458(8) 0.3849(3) 0.1484(8) 0.062(3) Uani 1 1 d .
C25 C 0.3776(8) 0.3401(3) 0.2062(8) 0.061(2) Uani 1 1 d .
H25A H 0.4134 0.3242 0.1498 0.073 Uiso 1 1 calc R
H25B H 0.4245 0.3449 0.2831 0.073 Uiso 1 1 calc R
C26 C 0.2931(7) 0.3115(3) 0.2343(8) 0.054(2) Uani 1 1 d .
C27 C 0.3621(8) 0.3359(3) 0.6575(9) 0.070(3) Uani 1 1 d .
H27A H 0.3466 0.3059 0.6292 0.084 Uiso 1 1 calc R
H27B H 0.3020 0.3484 0.6819 0.084 Uiso 1 1 calc R
C28 C 0.4442(9) 0.3351(3) 0.7665(9) 0.072(3) Uani 1 1 d .
H28A H 0.4228 0.3182 0.8333 0.086 Uiso 1 1 calc R
H28B H 0.5030 0.3207 0.7439 0.086 Uiso 1 1 calc R
C29 C 0.4945(8) 0.4034(3) 0.7101(8) 0.072(3) Uani 1 1 d .
H29A H 0.5543 0.3914 0.6836 0.086 Uiso 1 1 calc R
H29B H 0.5096 0.4333 0.7396 0.086 Uiso 1 1 calc R
C30 C 0.4102(9) 0.4043(3) 0.6030(8) 0.071(3) Uani 1 1 d .
H30A H 0.3508 0.4172 0.6285 0.086 Uiso 1 1 calc R
H30B H 0.4286 0.4222 0.5365 0.086 Uiso 1 1 calc R
C31 C 0.5733(11) 0.2871(4) 0.5067(10) 0.108(4) Uani 1 1 d .
H31 H 0.5372 0.3153 0.5024 0.129 Uiso 1 1 calc R
C32 C 0.6687(10) 0.4481(4) 0.4414(9) 0.085(3) Uani 1 1 d .
H32 H 0.7415 0.4437 0.4655 0.102 Uiso 1 1 calc R
N1 N -0.0886(6) 0.4042(2) -0.0637(6) 0.0549(19) Uani 1 1 d .
N2 N -0.0080(7) 0.4225(2) -0.1059(7) 0.060(2) Uani 1 1 d .
H2 H 0.012(9) 0.444(3) -0.085(10) 0.090 Uiso 1 1 d .
N3 N 0.1861(6) 0.3021(2) 0.3854(6) 0.059(2) Uani 1 1 d .
N4 N 0.2761(6) 0.3170(2) 0.3528(7) 0.055(2) Uani 1 1 d .
H4 H 0.313(8) 0.333(3) 0.418(9) 0.082 Uiso 1 1 d .
O1 O 0.0581(5) 0.35812(18) -0.1479(5) 0.0638(18) Uani 1 1 d .
O2 O 0.2473(5) 0.28616(18) 0.1650(5) 0.0627(17) Uani 1 1 d .
O3 O 0.4693(6) 0.3776(2) 0.8075(6) 0.080(2) Uani 1 1 d .
O4 O 0.3887(5) 0.3607(2) 0.5599(5) 0.0696(18) Uani 1 1 d .
S1 S 0.02403(19) 0.34035(7) 0.16009(19) 0.0561(6) Uani 1 1 d .
S2 S -0.0493(2) 0.46579(7) 0.1900(2) 0.0572(6) Uani 1 1 d .
S3 S 0.12946(19) 0.40236(7) 0.4757(2) 0.0558(6) Uani 1 1 d .
S4 S -0.12439(19) 0.38288(7) 0.3689(2) 0.0551(6) Uani 1 1 d .
S5 S -0.0996(2) 0.47897(7) 0.5582(2) 0.0603(7) Uani 1 1 d .
Cl1 Cl 0.6765(3) 0.29103(12) 0.6219(3) 0.1234(12) Uani 1 1 d .
Cl2 Cl 0.4944(3) 0.24681(11) 0.5479(4) 0.1208(12) Uani 1 1 d .
Cl3 Cl 0.6038(4) 0.27735(13) 0.3672(3) 0.1363(14) Uani 1 1 d .
Cl4 Cl 0.6129(2) 0.39666(9) 0.4175(3) 0.0870(8) Uani 1 1 d .
Cl5 Cl 0.6491(3) 0.47900(9) 0.3062(3) 0.0941(9) Uani 1 1 d .
Cl6 Cl 0.6276(3) 0.47547(10) 0.5583(3) 0.1041(11) Uani 1 1 d .
Sn1 Sn -0.10710(5) 0.392949(18) 0.14720(5) 0.05405(19) Uani 1 1 d .
Sn2 Sn 0.03752(5) 0.341500(17) 0.38054(5) 0.05220(18) Uani 1 1 d .
Sn3 Sn -0.00351(5) 0.453910(18) 0.41091(5) 0.05315(18) Uani 1 1 d .

loop_
_atom_site_aniso_label
_atom_site_aniso_U_11
_atom_site_aniso_U_22
_atom_site_aniso_U_33
_atom_site_aniso_U_23
_atom_site_aniso_U_13
_atom_site_aniso_U_12
C1 0.091(8) 0.044(5) 0.058(5) -0.002(4) 0.009(5) -0.011(5)
C2 0.067(7) 0.061(6) 0.081(7) 0.000(5) 0.004(6) 0.005(5)
C3 0.085(8) 0.066(6) 0.064(6) 0.003(5) 0.012(6) -0.011(6)
C4 0.074(7) 0.041(5) 0.066(6) 0.001(4) 0.005(5) -0.011(5)
C5 0.075(8) 0.044(5) 0.061(6) -0.002(4) 0.003(5) 0.013(5)
C6 0.097(9) 0.062(6) 0.052(5) -0.011(4) 0.007(5) -0.007(6)
C7 0.084(8) 0.042(5) 0.062(5) 0.008(4) 0.023(5) 0.010(5)
C8 0.087(9) 0.051(6) 0.118(9) 0.011(6) 0.031(7) -0.006(6)
C9 0.141(11) 0.049(6) 0.061(6) 0.007(5) 0.038(7) 0.019(6)
C10 0.082(8) 0.040(5) 0.060(5) -0.001(4) 0.024(5) 0.004(5)
C11 0.073(7) 0.050(5) 0.047(5) 0.002(4) 0.014(5) 0.006(5)
C12 0.082(8) 0.043(5) 0.064(6) 0.007(4) 0.020(5) 0.008(5)
C13 0.080(8) 0.046(5) 0.051(5) -0.001(4) 0.011(5) 0.004(5)
C14 0.079(8) 0.044(5) 0.064(6) -0.003(4) 0.017(5) 0.005(5)
C15 0.076(7) 0.040(5) 0.054(5) 0.005(4) 0.020(5) -0.001(5)
C16 0.094(8) 0.045(5) 0.063(6) 0.002(4) 0.016(6) -0.001(5)
C17 0.076(8) 0.052(5) 0.075(6) 0.009(5) 0.018(6) -0.006(5)
C18 0.094(9) 0.044(5) 0.082(7) 0.002(5) 0.015(6) 0.002(5)
C19 0.070(7) 0.042(5) 0.067(6) 0.003(4) 0.014(5) -0.006(5)
C20 0.080(7) 0.035(4) 0.068(6) 0.008(4) 0.022(5) 0.002(5)
C21 0.074(8) 0.051(5) 0.066(6) -0.001(5) 0.025(5) -0.007(5)
C22 0.077(7) 0.048(5) 0.060(5) -0.005(4) 0.018(5) -0.002(5)
C23 0.069(7) 0.042(5) 0.068(6) 0.004(4) 0.016(5) 0.002(5)
C24 0.082(8) 0.045(5) 0.060(6) 0.001(4) 0.016(5) 0.002(5)
C25 0.080(7) 0.047(5) 0.055(5) 0.002(4) 0.012(5) 0.000(5)
C26 0.065(7) 0.035(4) 0.060(6) 0.001(4) 0.007(5) -0.001(4)
C27 0.075(8) 0.056(6) 0.077(7) 0.011(5) 0.006(6) -0.001(5)
C28 0.088(8) 0.060(6) 0.068(6) 0.003(5) 0.014(6) -0.008(6)
C29 0.087(9) 0.062(6) 0.068(6) -0.003(5) 0.014(6) -0.012(6)
C30 0.096(9) 0.054(6) 0.060(6) 0.002(5) 0.003(6) -0.015(5)
C31 0.139(13) 0.105(10) 0.076(7) 0.016(7) 0.007(8) -0.006(9)
C32 0.096(9) 0.092(8) 0.066(6) -0.014(6) 0.014(6) -0.015(7)
N1 0.066(6) 0.044(4) 0.054(4) -0.011(3) 0.007(4) -0.008(4)
N2 0.069(6) 0.045(4) 0.067(5) -0.004(4) 0.015(4) 0.000(5)
N3 0.086(7) 0.043(4) 0.051(4) -0.001(3) 0.016(4) -0.004(4)
N4 0.065(6) 0.043(4) 0.060(5) 0.004(3) 0.019(4) 0.006(4)
O1 0.097(5) 0.042(3) 0.054(3) -0.003(3) 0.016(3) -0.003(3)
O2 0.088(5) 0.043(3) 0.060(4) 0.000(3) 0.021(4) 0.000(3)
O3 0.104(6) 0.074(5) 0.065(4) 0.000(4) 0.018(4) -0.011(4)
O4 0.086(5) 0.056(4) 0.068(4) -0.002(3) 0.015(4) -0.011(4)
S1 0.0763(18) 0.0400(11) 0.0526(12) -0.0019(10) 0.0122(12) 0.0056(12)
S2 0.0793(19) 0.0369(11) 0.0547(13) -0.0011(10) 0.0094(12) 0.0002(11)
S3 0.0705(18) 0.0389(11) 0.0574(13) -0.0042(10) 0.0087(12) 0.0032(11)
S4 0.0676(17) 0.0423(11) 0.0560(13) -0.0010(10) 0.0119(12) 0.0006(11)
S5 0.0792(19) 0.0412(12) 0.0632(14) -0.0080(10) 0.0201(13) -0.0033(12)
Cl1 0.127(3) 0.116(3) 0.127(3) -0.024(2) 0.022(2) -0.017(2)
Cl2 0.132(3) 0.086(2) 0.144(3) -0.006(2) 0.025(3) -0.009(2)
Cl3 0.176(4) 0.125(3) 0.113(3) -0.004(2) 0.037(3) 0.017(3)
Cl4 0.103(2) 0.0720(17) 0.0880(18) -0.0038(15) 0.0213(17) -0.0091(16)
Cl5 0.125(3) 0.0749(18) 0.0841(18) 0.0005(15) 0.0211(18) -0.0108(18)
Cl6 0.127(3) 0.094(2) 0.101(2) -0.0263(17) 0.046(2) -0.025(2)
Sn1 0.0692(5) 0.0387(3) 0.0534(3) -0.0028(3) 0.0081(3) 0.0022(3)
Sn2 0.0705(5) 0.0350(3) 0.0517(3) -0.0002(3) 0.0122(3) 0.0017(3)
Sn3 0.0724(5) 0.0357(3) 0.0518(3) -0.0034(3) 0.0117(3) 0.0032(3)

loop_
_atom_type_symbol
_atom_type_description
_atom_type_scat_dispersion_real
_atom_type_scat_dispersion_imag
_atom_type_scat_source
C C 0.0033 0.0016 'International Tables Vol C Tables 4.2.6.8 and 6.1.1.4'
H H 0.0000 0.0000 'International Tables Vol C Tables 4.2.6.8 and 6.1.1.4'
N N 0.0061 0.0033 'International Tables Vol C Tables 4.2.6.8 and 6.1.1.4'
O O 0.0106 0.0060 'International Tables Vol C Tables 4.2.6.8 and 6.1.1.4'
S S 0.1246 0.1234 'International Tables Vol C Tables 4.2.6.8 and 6.1.1.4'
Cl Cl 0.1484 0.1585 'International Tables Vol C Tables 4.2.6.8 and 6.1.1.4'
Sn Sn -0.6537 1.4246 'International Tables Vol C Tables 4.2.6.8 and 6.1.1.4'

loop_
_geom_angle_atom_site_label_1
_geom_angle_atom_site_label_2
_geom_angle_atom_site_label_3
_geom_angle
_geom_angle_site_symmetry_1
_geom_angle_site_symmetry_3
C2 C1 C4 110.5(8) . .
C2 C1 C3 110.4(9) . .
C4 C1 C3 110.0(7) . .
C2 C1 Sn1 108.0(6) . .
C4 C1 Sn1 108.0(7) . .
C3 C1 Sn1 109.9(6) . .
C1 C2 H2A 109.5 . .
C1 C2 H2B 109.5 . .
H2A C2 H2B 109.5 . .
C1 C2 H2C 109.5 . .
H2A C2 H2C 109.5 . .
H2B C2 H2C 109.5 . .
C1 C3 H3A 109.5 . .
C1 C3 H3B 109.5 . .
H3A C3 H3B 109.5 . .
C1 C3 H3C 109.5 . .
H3A C3 H3C 109.5 . .
H3B C3 H3C 109.5 . .
C5 C4 C1 113.3(7) . .
C5 C4 H4A 108.9 . .
C1 C4 H4A 108.9 . .
C5 C4 H4B 108.9 . .
C1 C4 H4B 108.9 . .
H4A C4 H4B 107.7 . .
N1 C5 C6 125.6(9) . .
N1 C5 C4 117.6(8) . .
C6 C5 C4 116.8(8) . .
C5 C6 H6A 109.5 . .
C5 C6 H6B 109.5 . .
H6A C6 H6B 109.5 . .
C5 C6 H6C 109.5 . .
H6A C6 H6C 109.5 . .
H6B C6 H6C 109.5 . .
C8 C7 C9 112.5(9) . .
C8 C7 C10 111.5(8) . .
C9 C7 C10 109.6(8) . .
C8 C7 Sn2 111.3(6) . .
C9 C7 Sn2 105.3(6) . .
C10 C7 Sn2 106.2(5) . .
C7 C8 H8A 109.5 . .
C7 C8 H8B 109.5 . .
H8A C8 H8B 109.5 . .
C7 C8 H8C 109.5 . .
H8A C8 H8C 109.5 . .
H8B C8 H8C 109.5 . .
C7 C9 H9A 109.5 . .
C7 C9 H9B 109.5 . .
H9A C9 H9B 109.5 . .
C7 C9 H9C 109.5 . .
H9A C9 H9C 109.5 . .
H9B C9 H9C 109.5 . .
C11 C10 C7 116.8(7) . .
C11 C10 H10A 108.1 . .
C7 C10 H10A 108.1 . .
C11 C10 H10B 108.1 . .
C7 C10 H10B 108.1 . .
H10A C10 H10B 107.3 . .
N3 C11 C10 116.5(8) . .
N3 C11 C12 125.6(9) . .
C10 C11 C12 117.8(8) . .
C11 C12 H12A 109.5 . .
C11 C12 H12B 109.5 . .
H12A C12 H12B 109.5 . .
C11 C12 H12C 109.5 . .
H12A C12 H12C 109.5 . .
H12B C12 H12C 109.5 . .
O1 C13 N2 121.5(9) . .
O1 C13 C14 123.4(9) . .
N2 C13 C14 115.0(8) . .
C13 C14 C15 114.3(7) . .
C13 C14 H14A 108.7 . .
C15 C14 H14A 108.7 . .
C13 C14 H14B 108.7 . .
C15 C14 H14B 108.7 . .
H14A C14 H14B 107.6 . .
C20 C15 C14 113.0(8) . .
C20 C15 C23 108.7(7) . .
C14 C15 C23 111.6(7) . .
C20 C15 C16 107.0(7) . .
C14 C15 C16 109.2(7) . .
C23 C15 C16 107.1(8) . .
C17 C16 C15 112.1(7) . .
C17 C16 H16A 109.2 . .
C15 C16 H16A 109.2 . .
C17 C16 H16B 109.2 . .
C15 C16 H16B 109.2 . .
H16A C16 H16B 107.9 . .
C16 C17 C21 109.5(8) . .
C16 C17 C18 109.2(9) . .
C21 C17 C18 109.3(7) . .
C16 C17 H17 109.6 . .
C21 C17 H17 109.6 . .
C18 C17 H17 109.6 . .
C19 C18 C17 110.0(8) . .
C19 C18 H18A 109.7 . .
C17 C18 H18A 109.7 . .
C19 C18 H18B 109.7 . .
C17 C18 H18B 109.7 . .
H18A C18 H18B 108.2 . .
C18 C19 C20 111.6(8) . .
C18 C19 C22 108.5(8) . .
C20 C19 C22 108.6(7) . .
C18 C19 H19 109.3 . .
C20 C19 H19 109.3 . .
C22 C19 H19 109.3 . .
C19 C20 C15 112.0(8) . .
C19 C20 H20A 109.2 . .
C15 C20 H20A 109.2 . .
C19 C20 H20B 109.2 . .
C15 C20 H20B 109.2 . .
H20A C20 H20B 107.9 . .
C17 C21 C24 109.3(8) . .
C17 C21 H21A 109.8 . .
C24 C21 H21A 109.8 . .
C17 C21 H21B 109.8 . .
C24 C21 H21B 109.8 . .
H21A C21 H21B 108.3 . .
C19 C22 C24 109.6(7) . .
C19 C22 H22A 109.7 . .
C24 C22 H22A 109.7 . .
C19 C22 H22B 109.7 . .
C24 C22 H22B 109.7 . .
H22A C22 H22B 108.2 . .
C15 C23 C24 111.4(7) . .
C15 C23 H23A 109.4 . .
C24 C23 H23A 109.4 . .
C15 C23 H23B 109.4 . .
C24 C23 H23B 109.4 . .
H23A C23 H23B 108.0 . .
C21 C24 C25 108.2(8) . .
C21 C24 C23 108.4(7) . .
C25 C24 C23 112.6(7) . .
C21 C24 C22 109.9(7) . .
C25 C24 C22 109.9(7) . .
C23 C24 C22 108.0(8) . .
C26 C25 C24 115.4(8) . .
C26 C25 H25A 108.4 . .
C24 C25 H25A 108.4 . .
C26 C25 H25B 108.4 . .
C24 C25 H25B 108.4 . .
H25A C25 H25B 107.5 . .
O2 C26 N4 122.5(9) . .
O2 C26 C25 125.4(8) . .
N4 C26 C25 112.1(8) . .
O4 C27 C28 111.6(8) . .
O4 C27 H27A 109.3 . .
C28 C27 H27A 109.3 . .
O4 C27 H27B 109.3 . .
C28 C27 H27B 109.3 . .
H27A C27 H27B 108.0 . .
O3 C28 C27 110.6(8) . .
O3 C28 H28A 109.5 . .
C27 C28 H28A 109.5 . .
O3 C28 H28B 109.5 . .
C27 C28 H28B 109.5 . .
H28A C28 H28B 108.1 . .
O3 C29 C30 110.7(8) . .
O3 C29 H29A 109.5 . .
C30 C29 H29A 109.5 . .
O3 C29 H29B 109.5 . .
C30 C29 H29B 109.5 . .
H29A C29 H29B 108.1 . .
O4 C30 C29 109.4(8) . .
O4 C30 H30A 109.8 . .
C29 C30 H30A 109.8 . .
O4 C30 H30B 109.8 . .
C29 C30 H30B 109.8 . .
H30A C30 H30B 108.2 . .
Cl3 C31 Cl1 112.8(8) . .
Cl3 C31 Cl2 111.6(8) . .
Cl1 C31 Cl2 108.5(6) . .
Cl3 C31 H31 107.9 . .
Cl1 C31 H31 107.9 . .
Cl2 C31 H31 107.9 . .
Cl6 C32 Cl5 110.7(7) . .
Cl6 C32 Cl4 111.5(6) . .
Cl5 C32 Cl4 111.1(6) . .
Cl6 C32 H32 107.7 . .
Cl5 C32 H32 107.7 . .
Cl4 C32 H32 107.7 . .
C5 N1 N2 118.5(8) . .
C5 N1 Sn1 112.3(6) . .
N2 N1 Sn1 127.1(6) . .
C13 N2 N1 121.0(7) . .
C13 N2 H2 109(10) . .
N1 N2 H2 122(9) . .
C11 N3 N4 118.7(8) . .
C11 N3 Sn2 112.2(7) . .
N4 N3 Sn2 127.6(5) . .
C26 N4 N3 119.6(8) . .
C26 N4 H4 129(6) . .
N3 N4 H4 111(6) . .
C28 O3 C29 110.6(7) . .
C27 O4 C30 108.3(7) . .
Sn1 S1 Sn2 88.79(7) . .
Sn1 S2 Sn3 94.43(7) . .
Sn2 S3 Sn3 94.07(9) . .
Sn1 S4 Sn2 83.51(7) . .
Sn1 S4 Sn3 85.05(7) . .
Sn2 S4 Sn3 84.06(8) . .
Sn3 S5 Sn3 89.91(8) . 3_566
C1 Sn1 S2 125.0(2) . .
C1 Sn1 S1 116.9(3) . .
S2 Sn1 S1 113.67(9) . .
C1 Sn1 N1 74.0(3) . .
S2 Sn1 N1 88.38(17) . .
S1 Sn1 N1 87.42(19) . .
C1 Sn1 S4 107.0(2) . .
S2 Sn1 S4 90.29(7) . .
S1 Sn1 S4 92.92(8) . .
N1 Sn1 S4 178.65(18) . .
C7 Sn2 N3 75.6(3) . .
C7 Sn2 S3 124.4(3) . .
N3 Sn2 S3 90.37(19) . .
C7 Sn2 S1 118.6(2) . .
N3 Sn2 S1 86.21(17) . .
S3 Sn2 S1 113.55(8) . .
C7 Sn2 S4 104.5(3) . .
N3 Sn2 S4 178.24(18) . .
S3 Sn2 S4 91.00(8) . .
S1 Sn2 S4 92.23(8) . .
S5 Sn3 S3 118.72(8) . .
S5 Sn3 S2 123.80(9) . .
S3 Sn3 S2 116.43(8) . .
S5 Sn3 S5 90.09(8) . 3_566
S3 Sn3 S5 97.14(9) . 3_566
S2 Sn3 S5 93.22(8) . 3_566
S5 Sn3 S4 89.34(8) . .
S3 Sn3 S4 85.85(8) . .
S2 Sn3 S4 84.52(7) . .
S5 Sn3 S4 176.84(8) 3_566 .

loop_
_geom_bond_atom_site_label_1
_geom_bond_atom_site_label_2
_geom_bond_distance
_geom_bond_site_symmetry_2
C1 C2 1.494(13) .
C1 C4 1.536(12) .
C1 C3 1.556(12) .
C1 Sn1 2.171(10) .
C2 H2A 0.9800 .
C2 H2B 0.9800 .
C2 H2C 0.9800 .
C3 H3A 0.9800 .
C3 H3B 0.9800 .
C3 H3C 0.9800 .
C4 C5 1.528(13) .
C4 H4A 0.9900 .
C4 H4B 0.9900 .
C5 N1 1.253(11) .
C5 C6 1.507(12) .
C6 H6A 0.9800 .
C6 H6B 0.9800 .
C6 H6C 0.9800 .
C7 C8 1.506(15) .
C7 C9 1.537(13) .
C7 C10 1.543(12) .
C7 Sn2 2.190(8) .
C8 H8A 0.9800 .
C8 H8B 0.9800 .
C8 H8C 0.9800 .
C9 H9A 0.9800 .
C9 H9B 0.9800 .
C9 H9C 0.9800 .
C10 C11 1.480(13) .
C10 H10A 0.9900 .
C10 H10B 0.9900 .
C11 N3 1.311(10) .
C11 C12 1.486(12) .
C12 H12A 0.9800 .
C12 H12B 0.9800 .
C12 H12C 0.9800 .
C13 O1 1.229(10) .
C13 N2 1.369(12) .
C13 C14 1.529(13) .
C14 C15 1.533(13) .
C14 H14A 0.9900 .
C14 H14B 0.9900 .
C15 C20 1.525(11) .
C15 C23 1.534(11) .
C15 C16 1.560(13) .
C16 C17 1.524(14) .
C16 H16A 0.9900 .
C16 H16B 0.9900 .
C17 C21 1.527(12) .
C17 C18 1.532(13) .
C17 H17 1.0000 .
C18 C19 1.517(13) .
C18 H18A 0.9900 .
C18 H18B 0.9900 .
C19 C20 1.520(13) .
C19 C22 1.523(12) .
C19 H19 1.0000 .
C20 H20A 0.9900 .
C20 H20B 0.9900 .
C21 C24 1.546(13) .
C21 H21A 0.9900 .
C21 H21B 0.9900 .
C22 C24 1.565(12) .
C22 H22A 0.9900 .
C22 H22B 0.9900 .
C23 C24 1.560(13) .
C23 H23A 0.9900 .
C23 H23B 0.9900 .
C24 C25 1.558(12) .
C25 C26 1.532(13) .
C25 H25A 0.9900 .
C25 H25B 0.9900 .
C26 O2 1.198(10) .
C26 N4 1.385(11) .
C27 O4 1.423(10) .
C27 C28 1.507(14) .
C27 H27A 0.9900 .
C27 H27B 0.9900 .
C28 O3 1.414(11) .
C28 H28A 0.9900 .
C28 H28B 0.9900 .
C29 O3 1.432(10) .
C29 C30 1.512(14) .
C29 H29A 0.9900 .
C29 H29B 0.9900 .
C30 O4 1.444(10) .
C30 H30A 0.9900 .
C30 H30B 0.9900 .
C31 Cl3 1.697(12) .
C31 Cl1 1.745(14) .
C31 Cl2 1.761(13) .
C31 H31 1.0000 .
C32 Cl6 1.722(10) .
C32 Cl5 1.761(11) .
C32 Cl4 1.766(11) .
C32 H32 1.0000 .
N1 N2 1.392(11) .
N1 Sn1 2.422(7) .
N2 H2 0.74(10) .
N3 N4 1.421(10) .
N3 Sn2 2.367(8) .
N4 H4 0.95(10) .
S1 Sn1 2.411(2) .
S1 Sn2 2.424(2) .
S2 Sn1 2.408(2) .
S2 Sn3 2.455(2) .
S3 Sn2 2.408(2) .
S3 Sn3 2.438(2) .
S4 Sn1 2.531(2) .
S4 Sn2 2.548(3) .
S4 Sn3 2.744(2) .
S5 Sn3 2.396(2) .
S5 Sn3 2.502(2) 3_566
Sn3 S5 2.502(2) 3_566

loop_
_geom_torsion_atom_site_label_1
_geom_torsion_atom_site_label_2
_geom_torsion_atom_site_label_3
_geom_torsion_atom_site_label_4
_geom_torsion
_geom_torsion_site_symmetry_1
_geom_torsion_site_symmetry_4
C2 C1 C4 C5 77.1(10) . .
C3 C1 C4 C5 -160.8(8) . .
Sn1 C1 C4 C5 -40.8(9) . .
C1 C4 C5 N1 21.5(12) . .
C1 C4 C5 C6 -159.9(8) . .
C8 C7 C10 C11 158.1(8) . .
C9 C7 C10 C11 -76.7(10) . .
Sn2 C7 C10 C11 36.6(10) . .
C7 C10 C11 N3 -17.4(12) . .
C7 C10 C11 C12 163.1(8) . .
O1 C13 C14 C15 -91.0(10) . .
N2 C13 C14 C15 91.1(9) . .
C13 C14 C15 C20 -65.1(10) . .
C13 C14 C15 C23 57.8(10) . .
C13 C14 C15 C16 176.0(7) . .
C20 C15 C16 C17 58.5(10) . .
C14 C15 C16 C17 -178.9(7) . .
C23 C15 C16 C17 -57.9(9) . .
C15 C16 C17 C21 60.0(10) . .
C15 C16 C17 C18 -59.7(10) . .
C16 C17 C18 C19 57.3(10) . .
C21 C17 C18 C19 -62.5(11) . .
C17 C18 C19 C20 -57.0(10) . .
C17 C18 C19 C22 62.7(10) . .
C18 C19 C20 C15 58.2(9) . .
C22 C19 C20 C15 -61.4(9) . .
C14 C15 C20 C19 -176.8(7) . .
C23 C15 C20 C19 58.7(10) . .
C16 C15 C20 C19 -56.6(9) . .
C16 C17 C21 C24 -60.4(10) . .
C18 C17 C21 C24 59.2(10) . .
C18 C19 C22 C24 -60.2(10) . .
C20 C19 C22 C24 61.3(10) . .
C20 C15 C23 C24 -57.1(10) . .
C14 C15 C23 C24 177.6(8) . .
C16 C15 C23 C24 58.1(9) . .
C17 C21 C24 C25 -177.3(7) . .
C17 C21 C24 C23 60.4(9) . .
C17 C21 C24 C22 -57.4(10) . .
C15 C23 C24 C21 -60.9(9) . .
C15 C23 C24 C25 179.5(7) . .
C15 C23 C24 C22 58.0(9) . .
C19 C22 C24 C21 58.2(10) . .
C19 C22 C24 C25 177.1(8) . .
C19 C22 C24 C23 -59.7(10) . .
C21 C24 C25 C26 -174.8(7) . .
C23 C24 C25 C26 -55.1(10) . .
C22 C24 C25 C26 65.2(10) . .
C24 C25 C26 O2 89.1(11) . .
C24 C25 C26 N4 -92.6(9) . .
O4 C27 C28 O3 57.8(11) . .
O3 C29 C30 O4 -59.4(11) . .
C6 C5 N1 N2 -6.6(13) . .
C4 C5 N1 N2 171.9(7) . .
C6 C5 N1 Sn1 -171.1(7) . .
C4 C5 N1 Sn1 7.3(10) . .
O1 C13 N2 N1 17.8(13) . .
C14 C13 N2 N1 -164.2(7) . .
C5 N1 N2 C13 -70.4(11) . .
Sn1 N1 N2 C13 91.7(9) . .
C10 C11 N3 N4 -177.2(7) . .
C12 C11 N3 N4 2.3(13) . .
C10 C11 N3 Sn2 -10.5(10) . .
C12 C11 N3 Sn2 169.0(7) . .
O2 C26 N4 N3 -17.8(12) . .
C25 C26 N4 N3 163.8(7) . .
C11 N3 N4 C26 72.4(10) . .
Sn2 N3 N4 C26 -92.0(8) . .
C27 C28 O3 C29 -55.5(11) . .
C30 C29 O3 C28 57.2(11) . .
C28 C27 O4 C30 -59.4(11) . .
C29 C30 O4 C27 59.7(11) . .
C2 C1 Sn1 S2 -11.4(7) . .
C4 C1 Sn1 S2 108.0(5) . .
C3 C1 Sn1 S2 -131.9(5) . .
C2 C1 Sn1 S1 -166.3(5) . .
C4 C1 Sn1 S1 -46.9(6) . .
C3 C1 Sn1 S1 73.2(7) . .
C2 C1 Sn1 N1 -87.7(6) . .
C4 C1 Sn1 N1 31.7(5) . .
C3 C1 Sn1 N1 151.8(7) . .
C2 C1 Sn1 S4 91.3(6) . .
C4 C1 Sn1 S4 -149.3(5) . .
C3 C1 Sn1 S4 -29.2(7) . .
Sn3 S2 Sn1 C1 130.6(3) . .
Sn3 S2 Sn1 S1 -73.88(10) . .
Sn3 S2 Sn1 N1 -160.4(2) . .
Sn3 S2 Sn1 S4 19.44(9) . .
Sn2 S1 Sn1 C1 -123.1(3) . .
Sn2 S1 Sn1 S2 79.25(9) . .
Sn2 S1 Sn1 N1 166.35(19) . .
Sn2 S1 Sn1 S4 -12.35(8) . .
C5 N1 Sn1 C1 -23.5(6) . .
N2 N1 Sn1 C1 173.6(7) . .
C5 N1 Sn1 S2 -150.7(6) . .
N2 N1 Sn1 S2 46.3(6) . .
C5 N1 Sn1 S1 95.5(6) . .
N2 N1 Sn1 S1 -67.4(6) . .
C5 N1 Sn1 S4 -160(8) . .
N2 N1 Sn1 S4 37(9) . .
Sn2 S4 Sn1 C1 131.1(3) . .
Sn3 S4 Sn1 C1 -144.3(3) . .
Sn2 S4 Sn1 S2 -101.90(8) . .
Sn3 S4 Sn1 S2 -17.34(8) . .
Sn2 S4 Sn1 S1 11.81(8) . .
Sn3 S4 Sn1 S1 96.38(8) . .
Sn2 S4 Sn1 N1 -93(9) . .
Sn3 S4 Sn1 N1 -8(9) . .
C8 C7 Sn2 N3 -150.8(7) . .
C9 C7 Sn2 N3 86.9(7) . .
C10 C7 Sn2 N3 -29.3(6) . .
C8 C7 Sn2 S3 128.8(6) . .
C9 C7 Sn2 S3 6.6(8) . .
C10 C7 Sn2 S3 -109.6(6) . .
C8 C7 Sn2 S1 -73.5(7) . .
C9 C7 Sn2 S1 164.3(6) . .
C10 C7 Sn2 S1 48.1(7) . .
C8 C7 Sn2 S4 27.3(7) . .
C9 C7 Sn2 S4 -94.9(7) . .
C10 C7 Sn2 S4 148.9(6) . .
C11 N3 Sn2 C7 24.0(6) . .
N4 N3 Sn2 C7 -170.7(7) . .
C11 N3 Sn2 S3 149.6(6) . .
N4 N3 Sn2 S3 -45.2(6) . .
C11 N3 Sn2 S1 -96.8(6) . .
N4 N3 Sn2 S1 68.4(6) . .
C11 N3 Sn2 S4 -69(6) . .
N4 N3 Sn2 S4 96(6) . .
Sn3 S3 Sn2 C7 -126.7(3) . .
Sn3 S3 Sn2 N3 160.65(17) . .
Sn3 S3 Sn2 S1 74.63(10) . .
Sn3 S3 Sn2 S4 -18.25(8) . .
Sn1 S1 Sn2 C7 120.2(3) . .
Sn1 S1 Sn2 N3 -168.56(19) . .
Sn1 S1 Sn2 S3 -79.81(10) . .
Sn1 S1 Sn2 S4 12.26(8) . .
Sn1 S4 Sn2 C7 -132.1(3) . .
Sn3 S4 Sn2 C7 142.2(3) . .
Sn1 S4 Sn2 N3 -39(6) . .
Sn3 S4 Sn2 N3 -125(6) . .
Sn1 S4 Sn2 S3 101.87(7) . .
Sn3 S4 Sn2 S3 16.20(7) . .
Sn1 S4 Sn2 S1 -11.74(7) . .
Sn3 S4 Sn2 S1 -97.42(7) . .
Sn3 S5 Sn3 S3 98.20(9) 3_566 .
Sn3 S5 Sn3 S2 -93.93(10) 3_566 .
Sn3 S5 Sn3 S5 0.0 3_566 3_566
Sn3 S5 Sn3 S4 -176.90(8) 3_566 .
Sn2 S3 Sn3 S5 103.92(9) . .
Sn2 S3 Sn3 S2 -64.84(10) . .
Sn2 S3 Sn3 S5 -162.04(8) . 3_566
Sn2 S3 Sn3 S4 16.95(7) . .
Sn1 S2 Sn3 S5 -103.49(10) . .
Sn1 S2 Sn3 S3 64.63(11) . .
Sn1 S2 Sn3 S5 164.24(9) . 3_566
Sn1 S2 Sn3 S4 -17.97(8) . .
Sn1 S4 Sn3 S5 141.13(8) . .
Sn2 S4 Sn3 S5 -134.90(8) . .
Sn1 S4 Sn3 S3 -100.01(8) . .
Sn2 S4 Sn3 S3 -16.04(7) . .
Sn1 S4 Sn3 S2 17.08(8) . .
Sn2 S4 Sn3 S2 101.05(8) . .
Sn1 S4 Sn3 S5 61.5(14) . 3_566
Sn2 S4 Sn3 S5 145.5(13) . 3_566
